data_4112759
loop_
_publ_author_name
'Brendan F. Abrahams'
'Timothy A. Hudson'
'Richard Robson'

_publ_section_title
;
 Highly Symmetric Networks Derived from Cubane-Related Octametallic
 Complexes of a New Oxyanion of Carbon, C4O74-, Each Molecule Attached to
 Eight Neighbors by 24 Equivalent Hydrogen Bonds
;
_journal_name_full 'Journal of the American Chemical Society'
_journal_page_first 8624
_journal_page_last 8625
_journal_paper_doi 10.1021/ja048293+
_journal_volume 126
_journal_year 2004
_chemical_formula_moiety '(Mg 2+)8, (C4 O7 4-)4, (H2 O)12, (H2 O)24'
_chemical_formula_sum 'C16 H72 Mg8 O64'
_chemical_formula_weight 1483.22
_chemical_name_systematic
;
 ?
;
_space_group_IT_number 217
_symmetry_cell_setting cubic
_symmetry_space_group_name_Hall 'I -4 2 3'
_symmetry_space_group_name_H-M 'I -4 3 m'
_atom_sites_solution_hydrogens geom
_atom_sites_solution_primary direct
_atom_sites_solution_secondary difmap
_audit_creation_method SHELXL-97
_cell_angle_alpha 90.00
_cell_angle_beta 90.00
_cell_angle_gamma 90.00
_cell_formula_units_Z 2
_cell_length_a 15.0053(5)
_cell_length_b 15.0053(5)
_cell_length_c 15.0053(5)
_cell_measurement_reflns_used 25
_cell_measurement_temperature 293(2)
_cell_measurement_theta_max 34.95
_cell_measurement_theta_min 2.1
_cell_volume 3378.58(19)
_computing_cell_refinement 'cad-4 software'
_computing_data_collection 'cad-4 software'
_computing_structure_refinement 'SHELXL-97 (Sheldrick, 1997)'
_computing_structure_solution 'SHELXS-86 (Sheldrick, 1990)'
_diffrn_ambient_temperature 293(2)
_diffrn_measured_fraction_theta_full 1.000
_diffrn_measured_fraction_theta_max 1.000
_diffrn_measurement_device_type 'enraf-nonius cad-4 diffractometer'
_diffrn_measurement_method 'omega 2-theta'
_diffrn_radiation_monochromator graphite
_diffrn_radiation_source 'fine-focus sealed tube'
_diffrn_radiation_type CuK\a
_diffrn_radiation_wavelength 1.54180
_diffrn_reflns_av_R_equivalents 0.0309
_diffrn_reflns_av_sigmaI/netI 0.0344
_diffrn_reflns_limit_h_max 10
_diffrn_reflns_limit_h_min -1
_diffrn_reflns_limit_k_max 12
_diffrn_reflns_limit_k_min -1
_diffrn_reflns_limit_l_max 18
_diffrn_reflns_limit_l_min 0
_diffrn_reflns_number 435
_diffrn_reflns_theta_full 69.87
_diffrn_reflns_theta_max 69.87
_diffrn_reflns_theta_min 4.17
_diffrn_standards_decay_% 1.0
_diffrn_standards_interval_count 100
_diffrn_standards_number 3
_exptl_absorpt_coefficient_mu 2.002
_exptl_absorpt_correction_T_max 0.8630
_exptl_absorpt_correction_T_min 0.8558
_exptl_absorpt_correction_type analytical
_exptl_absorpt_process_details
;
(see. n.w. alcock (1970). cryst. computing, p271)
;
_exptl_crystal_colour colourless
_exptl_crystal_density_diffrn 1.458
_exptl_crystal_description 'rhombic dodecaheron'
_exptl_crystal_F_000 1552
_exptl_crystal_size_max 0.03
_exptl_crystal_size_mid 0.03
_exptl_crystal_size_min 0.03
_refine_diff_density_max 0.317
_refine_diff_density_min -0.418
_refine_diff_density_rms 0.087
_refine_ls_abs_structure_details 'Flack H D (1983), Acta Cryst. A39, 876-881'
_refine_ls_abs_structure_Flack 0.0(3)
_refine_ls_extinction_coef 0.0036(8)
_refine_ls_extinction_expression Fc^*^=kFc[1+0.001xFc^2^\l^3^/sin(2\q)]^-1/4^
_refine_ls_extinction_method SHELXL
_refine_ls_goodness_of_fit_ref 1.138
_refine_ls_hydrogen_treatment mixed
_refine_ls_matrix_type full
_refine_ls_number_parameters 57
_refine_ls_number_reflns 416
_refine_ls_number_restraints 0
_refine_ls_restrained_S_all 1.138
_refine_ls_R_factor_all 0.0680
_refine_ls_R_factor_gt 0.0585
_refine_ls_shift/su_max 0.000
_refine_ls_shift/su_mean 0.000
_refine_ls_structure_factor_coef Fsqd
_refine_ls_weighting_details 'calc w=1/[\s^2^(Fo^2^)+(0.1203P)^2^+0.0000P] where P=(Fo^2^+2Fc^2^)/3'
_refine_ls_weighting_scheme calc
_refine_ls_wR_factor_gt 0.1561
_refine_ls_wR_factor_ref 0.1664
_reflns_number_gt 360
_reflns_number_total 416
_reflns_threshold_expression >2sigma(I)
_cod_data_source_file ja0482932Bsi20040609_034127.cif
_cod_data_source_block mgbcca
_cod_database_code 4112759

loop_
_symmetry_equiv_pos_as_xyz
'x, y, z'
'x, -y, -z'
'-x, -y, z'
'-x, y, -z'
'y, -x, -z'
'-y, -x, z'
'-y, x, -z'
'y, x, z'
'y, z, x'
'-y, -z, x'
'y, -z, -x'
'-y, z, -x'
'z, -y, -x'
'z, y, x'
'-z, y, -x'
'-z, -y, x'
'z, x, y'
'-z, x, -y'
'-z, -x, y'
'z, -x, -y'
'x, z, y'
'x, -z, -y'
'-x, z, -y'
'-x, -z, y'
'x+1/2, y+1/2, z+1/2'
'x+1/2, -y+1/2, -z+1/2'
'-x+1/2, -y+1/2, z+1/2'
'-x+1/2, y+1/2, -z+1/2'
'y+1/2, -x+1/2, -z+1/2'
'-y+1/2, -x+1/2, z+1/2'
'-y+1/2, x+1/2, -z+1/2'
'y+1/2, x+1/2, z+1/2'
'y+1/2, z+1/2, x+1/2'
'-y+1/2, -z+1/2, x+1/2'
'y+1/2, -z+1/2, -x+1/2'
'-y+1/2, z+1/2, -x+1/2'
'z+1/2, -y+1/2, -x+1/2'
'z+1/2, y+1/2, x+1/2'
'-z+1/2, y+1/2, -x+1/2'
'-z+1/2, -y+1/2, x+1/2'
'z+1/2, x+1/2, y+1/2'
'-z+1/2, x+1/2, -y+1/2'
'-z+1/2, -x+1/2, y+1/2'
'z+1/2, -x+1/2, -y+1/2'
'x+1/2, z+1/2, y+1/2'
'x+1/2, -z+1/2, -y+1/2'
'-x+1/2, z+1/2, -y+1/2'
'-x+1/2, -z+1/2, y+1/2'

loop_
_atom_site_label
_atom_site_type_symbol
_atom_site_fract_x
_atom_site_fract_y
_atom_site_fract_z
_atom_site_U_iso_or_equiv
_atom_site_adp_type
_atom_site_occupancy
_atom_site_symmetry_multiplicity
_atom_site_calc_flag
_atom_site_refinement_flags
C1 C 0.8851(4) 0.8851(4) 0.1149(4) 0.021(2) Uani 1 6 d S
Mg2 Mg 0.76658(14) 0.76658(14) 0.23342(14) 0.0380(12) Uani 1 6 d S
Mg1 Mg 0.92461(12) 1.07539(12) 0.07539(12) 0.0181(8) Uani 1 6 d S
O1 O 0.9379(2) 0.9379(2) 0.0621(2) 0.0195(14) Uani 1 6 d S
O2 O 0.8334(2) 0.8334(2) -0.0256(3) 0.0349(12) Uani 1 2 d S
O3 O 0.7726(2) 0.7726(2) 0.0941(3) 0.0439(15) Uani 1 2 d S
O4 O 0.7698(4) 0.6314(4) 0.2302(4) 0.090(3) Uani 1 2 d S
C2 C 0.8247(3) 0.8247(3) 0.0579(4) 0.0252(13) Uani 1 2 d S
O8 O 0.571(6) 1.099(4) 0.099(4) 0.200 Uiso 0.25(4) 2 d SP
O5 O 0.433(3) 1.110(3) 0.110(3) 0.200 Uiso 0.46(3) 2 d SP
O6 O 0.641(9) 0.966(7) 0.034(7) 0.200 Uiso 0.22(6) 2 d SP
O7 O 0.676(7) 1.0000 0.0000 0.200 Uiso 0.47(17) 4 d SP
O11 O 0.583(4) 1.151(4) 0.038(3) 0.200 Uiso 0.26(3) 1 d P
O9 O 0.661(9) 1.036(10) 0.036(10) 0.200 Uiso 0.20(7) 2 d SP

loop_
_atom_site_aniso_label
_atom_site_aniso_U_11
_atom_site_aniso_U_22
_atom_site_aniso_U_33
_atom_site_aniso_U_23
_atom_site_aniso_U_13
_atom_site_aniso_U_12
C1 0.021(2) 0.021(2) 0.021(2) 0.003(2) 0.003(2) -0.003(2)
Mg2 0.0380(12) 0.0380(12) 0.0380(12) 0.0110(10) 0.0110(10) -0.0110(10)
Mg1 0.0181(8) 0.0181(8) 0.0181(8) 0.0001(7) -0.0001(7) -0.0001(7)
O1 0.0195(14) 0.0195(14) 0.0195(14) 0.0039(14) 0.0039(14) -0.0039(14)
O2 0.0389(17) 0.0389(17) 0.027(2) -0.0021(12) -0.0021(12) -0.024(2)
O3 0.047(2) 0.047(2) 0.037(3) 0.0042(15) 0.0042(15) -0.028(3)
O4 0.115(4) 0.040(3) 0.115(4) 0.014(2) 0.062(6) -0.014(2)
C2 0.0272(18) 0.0272(18) 0.021(3) -0.0005(17) -0.0005(17) -0.009(3)

loop_
_atom_type_symbol
_atom_type_description
_atom_type_scat_dispersion_real
_atom_type_scat_dispersion_imag
_atom_type_scat_source
C C 0.0181 0.0091 'International Tables Vol C Tables 4.2.6.8 and 6.1.1.4'
Mg Mg 0.1719 0.1771 'International Tables Vol C Tables 4.2.6.8 and 6.1.1.4'
O O 0.0492 0.0322 'International Tables Vol C Tables 4.2.6.8 and 6.1.1.4'
H H 0.0000 0.0000 'International Tables Vol C Tables 4.2.6.8 and 6.1.1.4'

loop_
_geom_angle_atom_site_label_1
_geom_angle_atom_site_label_2
_geom_angle_atom_site_label_3
_geom_angle
_geom_angle_site_symmetry_1
_geom_angle_site_symmetry_3
O1 C1 C2 111.0(4) . .
O1 C1 C2 111.0(4) . 15_656
C2 C1 C2 107.9(4) . 15_656
O1 C1 C2 111.0(4) . 11_566
C2 C1 C2 107.9(4) . 11_566
C2 C1 C2 107.9(4) 15_656 11_566
O4 Mg2 O4 92.7(3) 8 18_656
O4 Mg2 O4 92.7(3) 8 .
O4 Mg2 O4 92.7(3) 18_656 .
O4 Mg2 O3 91.1(2) 8 11_566
O4 Mg2 O3 91.1(2) 18_656 11_566
O4 Mg2 O3 174.6(3) . 11_566
O4 Mg2 O3 91.1(2) 8 .
O4 Mg2 O3 174.6(3) 18_656 .
O4 Mg2 O3 91.1(2) . .
O3 Mg2 O3 85.0(2) 11_566 .
O4 Mg2 O3 174.6(3) 8 15_656
O4 Mg2 O3 91.1(2) 18_656 15_656
O4 Mg2 O3 91.1(2) . 15_656
O3 Mg2 O3 85.0(2) 11_566 15_656
O3 Mg2 O3 85.0(2) . 15_656
O2 Mg1 O2 92.3(2) 13_676 2_575
O2 Mg1 O2 92.3(2) 13_676 11_566
O2 Mg1 O2 92.3(2) 2_575 11_566
O2 Mg1 O1 133.03(7) 13_676 2_575
O2 Mg1 O1 76.68(19) 2_575 2_575
O2 Mg1 O1 133.03(7) 11_566 2_575
O2 Mg1 O1 133.03(7) 13_676 .
O2 Mg1 O1 133.03(7) 2_575 .
O2 Mg1 O1 76.68(19) 11_566 .
O1 Mg1 O1 78.5(3) 2_575 .
O2 Mg1 O1 76.68(19) 13_676 3_775
O2 Mg1 O1 133.03(7) 2_575 3_775
O2 Mg1 O1 133.03(7) 11_566 3_775
O1 Mg1 O1 78.5(3) 2_575 3_775
O1 Mg1 O1 78.5(3) . 3_775
O2 Mg1 Mg1 158.90(14) 13_676 2_575
O2 Mg1 Mg1 102.24(12) 2_575 2_575
O2 Mg1 Mg1 102.24(12) 11_566 2_575
O1 Mg1 Mg1 39.80(10) 2_575 2_575
O1 Mg1 Mg1 39.80(10) . 2_575
O1 Mg1 Mg1 82.22(17) 3_775 2_575
O2 Mg1 Mg1 102.24(12) 13_676 4_755
O2 Mg1 Mg1 102.24(12) 2_575 4_755
O2 Mg1 Mg1 158.90(14) 11_566 4_755
O1 Mg1 Mg1 39.80(10) 2_575 4_755
O1 Mg1 Mg1 82.22(17) . 4_755
O1 Mg1 Mg1 39.80(10) 3_775 4_755
Mg1 Mg1 Mg1 60.0 2_575 4_755
O2 Mg1 Mg1 102.24(12) 13_676 3_775
O2 Mg1 Mg1 158.90(14) 2_575 3_775
O2 Mg1 Mg1 102.24(12) 11_566 3_775
O1 Mg1 Mg1 82.22(17) 2_575 3_775
O1 Mg1 Mg1 39.80(10) . 3_775
O1 Mg1 Mg1 39.80(10) 3_775 3_775
Mg1 Mg1 Mg1 60.0 2_575 3_775
Mg1 Mg1 Mg1 60.000(1) 4_755 3_775
C1 O1 Mg1 117.48(17) . 2_575
C1 O1 Mg1 117.48(17) . .
Mg1 O1 Mg1 100.4(2) 2_575 .
C1 O1 Mg1 117.48(17) . 3_775
Mg1 O1 Mg1 100.4(2) 2_575 3_775
Mg1 O1 Mg1 100.4(2) . 3_775
C2 O2 Mg1 119.5(4) . 2_575
C2 O3 Mg2 119.7(4) . .
O3 C2 O2 124.6(5) . .
O3 C2 C1 120.1(6) . .
O2 C2 C1 115.3(6) . .
O11 O8 O11 161(10) . 21_564
O7 O6 O9 46(10) . .
O7 O6 O9 46(10) . 2_575
O9 O6 O9 88(10) . 2_575
O7 O6 O6 36(8) . 2_575
O9 O6 O6 48(10) . 2_575
O9 O6 O6 48(10) 2_575 2_575
O9 O7 O9 146(10) . 2_575
O9 O7 O6 80(9) . .
O9 O7 O6 80(9) 2_575 .
O9 O7 O6 80(9) . 2_575
O9 O7 O6 80(9) 2_575 2_575
O6 O7 O6 107(10) . 2_575
O7 O9 O6 54(10) . .
O7 O9 O6 54(10) . 2_575
O6 O9 O6 83(10) . 2_575
O7 O9 O9 17(10) . 2_575
O6 O9 O9 46(10) . 2_575
O6 O9 O9 46(10) 2_575 2_575

loop_
_geom_bond_atom_site_label_1
_geom_bond_atom_site_label_2
_geom_bond_distance
_geom_bond_site_symmetry_2
C1 O1 1.373(12) .
C1 C2 1.541(6) .
C1 C2 1.541(6) 15_656
C1 C2 1.541(6) 11_566
Mg2 O4 2.030(6) 8
Mg2 O4 2.030(6) 18_656
Mg2 O4 2.030(6) .
Mg2 O3 2.094(5) 11_566
Mg2 O3 2.094(5) .
Mg2 O3 2.094(5) 15_656
Mg1 O2 2.074(5) 13_676
Mg1 O2 2.074(5) 2_575
Mg1 O2 2.074(5) 11_566
Mg1 O1 2.082(3) 2_575
Mg1 O1 2.082(3) .
Mg1 O1 2.082(3) 3_775
Mg1 Mg1 3.200(5) 2_575
Mg1 Mg1 3.200(5) 4_755
Mg1 Mg1 3.200(5) 3_775
O1 Mg1 2.082(3) 2_575
O1 Mg1 2.082(3) 3_775
O2 C2 1.267(7) .
O2 Mg1 2.074(5) 2_575
O3 C2 1.232(8) .
O8 O11 1.22(6) .
O8 O11 1.22(6) 21_564
O6 O7 0.90(16) .
O6 O9 1.10(18) .
O6 O9 1.10(18) 2_575
O6 O6 1.5(3) 2_575
O7 O9 0.8(2) .
O7 O9 0.8(2) 2_575
O7 O6 0.90(16) 2_575
O9 O6 1.10(18) 2_575
O9 O9 1.5(4) 2_575
